data_7044246
loop_
_publ_author_name
'Chu, Xiaoxiao'
'Yu, Xin'
'Raje, Sakthi'
'Angamuthu, Raja'
'Ma, Jian-ping'
'Tung, Chen-Ho'
'Wang, Wenguang'

_publ_section_title
;
 Synthetic [NiFe] Models with a Fluxional CO ligand
;
_journal_name_full 'Dalton Trans.'
_journal_paper_doi 10.1039/C7DT02892J
_journal_year 2017
_chemical_formula_moiety 'C44 H45 Fe Ni O P2 S2, B F4'
_chemical_formula_sum 'C44 H45 B F4 Fe Ni O P2 S2'
_chemical_formula_weight 917.23
_space_group_crystal_system monoclinic
_space_group_IT_number 14
_space_group_name_Hall '-P 2ybc'
_space_group_name_H-M_alt 'P 1 21/c 1'
_symmetry_space_group_name_Hall '-P 2ybc'
_symmetry_space_group_name_H-M 'P 1 21/c 1'
_atom_sites_solution_hydrogens geom
_atom_sites_solution_primary iterative
_audit_creation_date 2017-06-28
_audit_creation_method
;
Olex2 1.2
(compiled 2017.03.28 svn.r3405 for OlexSys, GUI svn.r5337)
;
_audit_update_record
;
2017-08-04 deposited with the CCDC.
2017-09-15 downloaded from the CCDC.
;
_cell_angle_alpha 90
_cell_angle_beta 106.322(2)
_cell_angle_gamma 90
_cell_formula_units_Z 4
_cell_length_a 15.394(3)
_cell_length_b 13.100(2)
_cell_length_c 25.930(4)
_cell_measurement_reflns_used 4184
_cell_measurement_temperature 293(2)
_cell_measurement_theta_max 22.184
_cell_measurement_theta_min 2.257
_cell_volume 5018.3(15)
_computing_cell_refinement 'SAINT v8.37A (Bruker, 2015)'
_computing_data_reduction 'SAINT v8.37A (Bruker, 2015)'
_computing_molecular_graphics 'Olex2 (Dolomanov et al., 2009)'
_computing_publication_material 'Olex2 (Dolomanov et al., 2009)'
_computing_structure_refinement 'ShelXL (Sheldrick, 2015)'
_computing_structure_solution
;
Superflip (Palatinus & Chapuis, 2007;Palatinus & van der Lee, 2008;
Palatinus et al., 2012)
;
_diffrn_ambient_temperature 293(2)
_diffrn_measured_fraction_theta_full 0.998
_diffrn_measured_fraction_theta_max 0.998
_diffrn_measurement_device_type 'BRUKE APEXII'
_diffrn_radiation_type MoK\a
_diffrn_radiation_wavelength 0.710
_diffrn_reflns_av_R_equivalents 0.0880
_diffrn_reflns_av_unetI/netI 0.1087
_diffrn_reflns_Laue_measured_fraction_full 0.998
_diffrn_reflns_Laue_measured_fraction_max 0.998
_diffrn_reflns_limit_h_max 18
_diffrn_reflns_limit_h_min -18
_diffrn_reflns_limit_k_max 15
_diffrn_reflns_limit_k_min -15
_diffrn_reflns_limit_l_max 30
_diffrn_reflns_limit_l_min -30
_diffrn_reflns_number 29118
_diffrn_reflns_point_group_measured_fraction_full 0.998
_diffrn_reflns_point_group_measured_fraction_max 0.998
_diffrn_reflns_theta_full 25.000
_diffrn_reflns_theta_max 25.000
_diffrn_reflns_theta_min 2.076
_exptl_absorpt_coefficient_mu 0.855
_exptl_absorpt_correction_T_max 0.7456
_exptl_absorpt_correction_T_min 0.5298
_exptl_absorpt_correction_type multi-scan
_exptl_absorpt_process_details
;
SADABS-2016/2 (Bruker,2016/2) was used for absorption correction.
wR2(int) was 0.1149 before and 0.0634 after correction.
The Ratio of minimum to maximum transmission is 0.7106.
The \l/2 correction factor is Not present.
;
_exptl_crystal_density_diffrn 1.214
_exptl_crystal_description block
_exptl_crystal_F_000 1896
_platon_squeeze_details
;
;
_refine_diff_density_max 2.409
_refine_diff_density_min -0.666
_refine_diff_density_rms 0.105
_refine_ls_extinction_method none
_refine_ls_goodness_of_fit_ref 0.993
_refine_ls_hydrogen_treatment constr
_refine_ls_matrix_type full
_refine_ls_number_parameters 510
_refine_ls_number_reflns 8842
_refine_ls_number_restraints 36
_refine_ls_restrained_S_all 0.996
_refine_ls_R_factor_all 0.1136
_refine_ls_R_factor_gt 0.0702
_refine_ls_shift/su_max 0.000
_refine_ls_shift/su_mean 0.000
_refine_ls_structure_factor_coef Fsqd
_refine_ls_weighting_details 'w=1/[\s^2^(Fo^2^)+(0.1070P)^2^] where P=(Fo^2^+2Fc^2^)/3'
_refine_ls_weighting_scheme calc
_refine_ls_wR_factor_gt 0.1759
_refine_ls_wR_factor_ref 0.1948
_reflns_Friedel_coverage 0.000
_reflns_number_gt 5400
_reflns_number_total 8842
_reflns_threshold_expression 'I > 2\s(I)'
_cod_data_source_file c7dt02892j2.cif
_cod_data_source_block p_CCDC2
_cod_original_cell_volume 5018.2(15)
_cod_database_code 7044246
_shelx_shelxl_version_number 2014/7
_shelx_space_group_comment
;
The symmetry employed for this shelxl refinement is uniquely defined
by the following loop, which should always be used as a source of
symmetry information in preference to the above space-group names.
They are only intended as comments.
;
_olex2_refinement_description
;
1. Fixed Uiso
 At 1.2 times of:
  All C(H) groups, All C(H,H) groups
 At 1.5 times of:
  All C(H,H,H) groups
2. Uiso/Uaniso restraints and constraints
F1 \\sim F2 \\sim F3 \\sim F4: within 1.7A with sigma of 0.004 and sigma for
terminal atoms of 0.008
C31 \\sim C32 \\sim C33 \\sim C34 \\sim C35 \\sim C36: within 1.7A with sigma
of 0.004 and sigma for terminal atoms of 0.008
3.a Secondary CH2 refined with riding coordinates:
 C1(H1A,H1B), C2(H2A,H2B), C3(H3A,H3B)
3.b Aromatic/amide H refined with riding coordinates:
 C5(H5), C6(H6), C7(H7), C8(H8), C19(H19), C21(H21), C22(H22), C23(H23),
 C24(H24), C25(H25), C26(H26), C27(H27), C28(H28), C29(H29), C31(H31), C33(H33),
  C34(H34), C35(H35), C36(H36), C37(H37), C38(H38), C39(H39), C40(H40), C41(H41)
3.c Idealised Me refined as rotating group:
 C9(H9A,H9B,H9C), C10(H10A,H10B,H10C), C11(H11A,H11B,H11C), C12(H12A,H12B,
 H12C), C13(H13A,H13B,H13C)
;
_olex2_submission_special_instructions 'No special instructions were received'

loop_
_space_group_symop_operation_xyz
'x, y, z'
'-x, y+1/2, -z+1/2'
'-x, -y, -z'
'x, -y-1/2, z-1/2'

loop_
_atom_site_label
_atom_site_type_symbol
_atom_site_fract_x
_atom_site_fract_y
_atom_site_fract_z
_atom_site_U_iso_or_equiv
_atom_site_adp_type
_atom_site_occupancy
_atom_site_site_symmetry_order
_atom_site_calc_flag
_atom_site_refinement_flags_posn
_atom_site_refinement_flags_adp
C1 C 0.1270(5) 0.0788(6) 0.3687(3) 0.060(2) Uani 1 1 d . .
H1A H 0.1849 0.0439 0.3771 0.072 Uiso 1 1 calc R .
H1B H 0.0862 0.0374 0.3824 0.072 Uiso 1 1 calc R .
C2 C 0.1402(5) 0.1825(6) 0.3982(3) 0.053(2) Uani 1 1 d . .
H2A H 0.1626 0.1695 0.4364 0.064 Uiso 1 1 calc R .
H2B H 0.0813 0.2147 0.3918 0.064 Uiso 1 1 calc R .
C3 C 0.0899(5) 0.0861(5) 0.3083(3) 0.056(2) Uani 1 1 d . .
H3A H 0.0299 0.1160 0.3002 0.067 Uiso 1 1 calc R .
H3B H 0.0829 0.0173 0.2939 0.067 Uiso 1 1 calc R .
C4 C 0.2598(4) 0.3566(5) 0.2817(2) 0.0347(15) Uani 1 1 d . .
C5 C 0.5451(4) 0.0499(4) 0.3024(2) 0.0297(14) Uani 1 1 d . .
H5 H 0.5272 0.0112 0.2712 0.036 Uiso 1 1 calc R .
C6 C 0.5985(4) 0.1665(4) 0.3958(2) 0.0246(13) Uani 1 1 d . .
H6 H 0.6168 0.2061 0.4267 0.030 Uiso 1 1 calc R .
C7 C 0.6360(4) 0.0509(4) 0.3325(2) 0.0356(15) Uani 1 1 d . .
H7 H 0.6785 0.0125 0.3216 0.043 Uiso 1 1 calc R .
C8 C 0.6622(4) 0.1101(4) 0.3790(2) 0.0302(14) Uani 1 1 d . .
H8 H 0.7227 0.1119 0.3989 0.036 Uiso 1 1 calc R .
C9 C -0.0093(7) 0.2989(8) 0.1852(4) 0.111(4) Uani 1 1 d . .
H9A H -0.0192 0.2313 0.1968 0.167 Uiso 1 1 calc GR .
H9B H 0.0290 0.2954 0.1617 0.167 Uiso 1 1 calc GR .
H9C H -0.0663 0.3288 0.1664 0.167 Uiso 1 1 calc GR .
C10 C 0.1348(7) 0.4746(9) 0.1892(4) 0.124(5) Uani 1 1 d . .
H10A H 0.1502 0.4157 0.1715 0.187 Uiso 1 1 calc GR .
H10B H 0.1875 0.5167 0.2023 0.187 Uiso 1 1 calc GR .
H10C H 0.0884 0.5128 0.1642 0.187 Uiso 1 1 calc GR .
C11 C 0.1895(6) 0.5726(6) 0.3091(5) 0.100(4) Uani 1 1 d . .
H11A H 0.2291 0.5801 0.2866 0.150 Uiso 1 1 calc GR .
H11B H 0.2247 0.5588 0.3453 0.150 Uiso 1 1 calc GR .
H11C H 0.1557 0.6344 0.3083 0.150 Uiso 1 1 calc GR .
C12 C 0.0679(7) 0.4676(7) 0.3728(3) 0.089(3) Uani 1 1 d . .
H12A H 0.0190 0.5144 0.3705 0.134 Uiso 1 1 calc GR .
H12B H 0.1241 0.4994 0.3916 0.134 Uiso 1 1 calc GR .
H12C H 0.0590 0.4075 0.3919 0.134 Uiso 1 1 calc GR .
C13 C -0.0607(5) 0.3084(7) 0.2979(4) 0.083(3) Uani 1 1 d . .
H13A H -0.1165 0.3439 0.2823 0.125 Uiso 1 1 calc GR .
H13B H -0.0491 0.3064 0.3362 0.125 Uiso 1 1 calc GR .
H13C H -0.0651 0.2401 0.2841 0.125 Uiso 1 1 calc GR .
C14 C 0.0164(4) 0.3639(5) 0.2836(3) 0.0467(18) Uani 1 1 d . .
C15 C 0.0359(5) 0.3639(5) 0.2338(3) 0.0471(18) Uani 1 1 d . .
C16 C 0.1005(5) 0.4405(6) 0.2361(3) 0.057(2) Uani 1 1 d . .
C17 C 0.1240(5) 0.4836(5) 0.2885(3) 0.054(2) Uani 1 1 d . .
C18 C 0.0707(5) 0.4385(5) 0.3168(3) 0.0449(17) Uani 1 1 d . .
C19 C 0.2736(4) 0.1578(5) 0.1772(2) 0.0386(16) Uani 1 1 d . .
H19 H 0.2262 0.1183 0.1819 0.046 Uiso 1 1 calc R .
C20 C 0.3526(4) 0.1658(4) 0.2185(2) 0.0265(13) Uani 1 1 d . .
C21 C 0.4232(4) 0.2264(4) 0.2114(2) 0.0311(14) Uani 1 1 d . .
H21 H 0.4764 0.2338 0.2391 0.037 Uiso 1 1 calc R .
C22 C 0.4131(5) 0.2753(5) 0.1626(2) 0.0399(16) Uani 1 1 d . .
H22 H 0.4603 0.3144 0.1574 0.048 Uiso 1 1 calc R .
C23 C 0.3357(5) 0.2669(6) 0.1227(3) 0.054(2) Uani 1 1 d . .
H23 H 0.3297 0.3010 0.0905 0.064 Uiso 1 1 calc R .
C24 C 0.2643(5) 0.2073(6) 0.1293(3) 0.055(2) Uani 1 1 d . .
H24 H 0.2111 0.2012 0.1016 0.066 Uiso 1 1 calc R .
C25 C 0.3415(4) -0.0745(4) 0.2235(2) 0.0358(15) Uani 1 1 d . .
H25 H 0.3515 -0.0354 0.1958 0.043 Uiso 1 1 calc R .
C26 C 0.3316(5) -0.1792(5) 0.2177(3) 0.0453(18) Uani 1 1 d . .
H26 H 0.3335 -0.2101 0.1857 0.054 Uiso 1 1 calc R .
C27 C 0.3190(5) -0.2379(5) 0.2592(3) 0.0466(18) Uani 1 1 d . .
H27 H 0.3152 -0.3085 0.2558 0.056 Uiso 1 1 calc R .
C28 C 0.3119(4) -0.1919(4) 0.3061(3) 0.0400(16) Uani 1 1 d . .
H28 H 0.3010 -0.2311 0.3335 0.048 Uiso 1 1 calc R .
C29 C 0.3213(4) -0.0871(4) 0.3115(2) 0.0331(14) Uani 1 1 d . .
H29 H 0.3172 -0.0561 0.3430 0.040 Uiso 1 1 calc R .
C30 C 0.3365(4) -0.0275(4) 0.2710(2) 0.0234(12) Uani 1 1 d . .
C31 C 0.4958(5) 0.4049(4) 0.3674(3) 0.0414(13) Uani 1 1 d . U
H31 H 0.5205 0.3665 0.3449 0.050 Uiso 1 1 calc R .
C32 C 0.4452(4) 0.3574(4) 0.3973(2) 0.0304(11) Uani 1 1 d . U
C33 C 0.4094(4) 0.4161(4) 0.4305(2) 0.0328(12) Uani 1 1 d . U
H33 H 0.3761 0.3850 0.4510 0.039 Uiso 1 1 calc R .
C34 C 0.4227(5) 0.5236(4) 0.4336(3) 0.0424(13) Uani 1 1 d . U
H34 H 0.3972 0.5635 0.4553 0.051 Uiso 1 1 calc R .
C35 C 0.4741(5) 0.5668(5) 0.4040(3) 0.0476(13) Uani 1 1 d . U
H35 H 0.4849 0.6368 0.4064 0.057 Uiso 1 1 calc R .
C36 C 0.5095(5) 0.5098(5) 0.3712(3) 0.0468(13) Uani 1 1 d . U
H36 H 0.5433 0.5412 0.3511 0.056 Uiso 1 1 calc R .
C37 C 0.3754(4) 0.0899(4) 0.4611(2) 0.0259(13) Uani 1 1 d . .
H37 H 0.3286 0.0684 0.4319 0.031 Uiso 1 1 calc R .
C38 C 0.3899(4) 0.0430(4) 0.5102(2) 0.0323(14) Uani 1 1 d . .
H38 H 0.3534 -0.0114 0.5140 0.039 Uiso 1 1 calc R .
C39 C 0.4574(4) 0.0754(4) 0.5536(2) 0.0320(14) Uani 1 1 d . .
H39 H 0.4659 0.0434 0.5867 0.038 Uiso 1 1 calc R .
C40 C 0.5133(4) 0.1555(4) 0.5487(2) 0.0323(14) Uani 1 1 d . .
H40 H 0.5597 0.1768 0.5782 0.039 Uiso 1 1 calc R .
C41 C 0.4995(4) 0.2035(4) 0.4994(2) 0.0229(12) Uani 1 1 d . .
H41 H 0.5361 0.2582 0.4960 0.028 Uiso 1 1 calc R .
C42 C 0.4322(4) 0.1709(4) 0.4555(2) 0.0206(12) Uani 1 1 d . .
C43 C 0.4811(4) 0.1066(4) 0.3190(2) 0.0208(12) Uani 1 1 d . .
C44 C 0.5086(4) 0.1640(4) 0.3668(2) 0.0227(12) Uani 1 1 d . .
Fe1 Fe 0.15525(6) 0.32949(6) 0.29354(3) 0.0318(3) Uani 1 1 d . .
Ni1 Ni 0.28944(5) 0.18749(5) 0.33156(3) 0.0214(2) Uani 1 1 d . .
O1 O 0.3190(3) 0.3921(3) 0.26808(18) 0.0440(11) Uani 1 1 d . .
P1 P 0.36091(10) 0.10764(10) 0.28342(5) 0.0213(3) Uani 1 1 d . .
P2 P 0.41769(10) 0.22316(10) 0.38876(5) 0.0193(3) Uani 1 1 d . .
S1 S 0.15554(11) 0.15867(11) 0.27315(6) 0.0366(4) Uani 1 1 d . .
S2 S 0.21575(10) 0.27235(12) 0.37996(6) 0.0317(4) Uani 1 1 d . .
B1 B 0.2307(6) 0.7831(7) 0.4432(4) 0.052(2) Uani 1 1 d . .
F1 F 0.2961(4) 0.7161(4) 0.4404(4) 0.165(4) Uani 1 1 d . U
F2 F 0.1493(3) 0.7347(4) 0.42681(18) 0.0778(14) Uani 1 1 d . U
F3 F 0.2449(4) 0.8160(6) 0.4931(2) 0.132(3) Uani 1 1 d . U
F4 F 0.2378(4) 0.8636(4) 0.4122(2) 0.1100(19) Uani 1 1 d . U

loop_
_atom_site_aniso_label
_atom_site_aniso_U_11
_atom_site_aniso_U_22
_atom_site_aniso_U_33
_atom_site_aniso_U_23
_atom_site_aniso_U_13
_atom_site_aniso_U_12
C1 0.036(4) 0.053(5) 0.091(6) 0.023(4) 0.019(4) -0.020(4)
C2 0.036(4) 0.072(6) 0.060(5) 0.011(4) 0.028(4) 0.007(4)
C3 0.041(4) 0.042(4) 0.079(5) 0.000(4) 0.008(4) -0.015(3)
C4 0.037(4) 0.030(3) 0.041(4) 0.005(3) 0.015(3) 0.000(3)
C5 0.038(4) 0.023(3) 0.027(3) 0.001(3) 0.007(3) 0.001(3)
C6 0.032(3) 0.017(3) 0.024(3) 0.006(2) 0.006(3) 0.002(2)
C7 0.045(4) 0.024(3) 0.044(4) 0.006(3) 0.023(3) 0.006(3)
C8 0.026(3) 0.028(3) 0.038(3) 0.011(3) 0.011(3) 0.001(3)
C9 0.098(8) 0.115(9) 0.079(7) -0.025(6) -0.042(6) 0.048(7)
C10 0.094(8) 0.188(12) 0.110(8) 0.111(8) 0.061(7) 0.067(8)
C11 0.046(5) 0.040(5) 0.204(12) 0.013(6) 0.020(6) -0.001(4)
C12 0.107(8) 0.091(7) 0.074(6) -0.017(5) 0.034(6) 0.038(6)
C13 0.041(5) 0.073(6) 0.141(9) 0.042(6) 0.035(5) 0.015(4)
C14 0.022(4) 0.043(4) 0.075(5) 0.010(4) 0.012(3) 0.002(3)
C15 0.045(4) 0.046(4) 0.040(4) 0.006(3) -0.006(3) 0.018(4)
C16 0.042(5) 0.070(6) 0.064(5) 0.033(4) 0.022(4) 0.026(4)
C17 0.033(4) 0.037(4) 0.088(6) 0.013(4) 0.008(4) 0.016(3)
C18 0.047(4) 0.028(4) 0.061(4) 0.001(3) 0.017(4) 0.012(3)
C19 0.046(4) 0.035(4) 0.033(3) 0.002(3) 0.006(3) -0.004(3)
C20 0.037(4) 0.018(3) 0.025(3) -0.005(2) 0.008(3) 0.004(3)
C21 0.035(4) 0.026(3) 0.032(3) -0.002(3) 0.010(3) 0.000(3)
C22 0.056(5) 0.030(4) 0.038(4) 0.005(3) 0.022(4) 0.001(3)
C23 0.075(6) 0.051(5) 0.034(4) 0.015(3) 0.014(4) 0.009(4)
C24 0.060(5) 0.066(5) 0.034(4) 0.009(4) 0.003(4) -0.007(4)
C25 0.048(4) 0.022(3) 0.042(4) -0.008(3) 0.021(3) -0.007(3)
C26 0.065(5) 0.027(4) 0.055(4) -0.021(3) 0.035(4) -0.010(3)
C27 0.050(4) 0.015(3) 0.080(5) -0.015(3) 0.027(4) -0.011(3)
C28 0.051(4) 0.018(3) 0.049(4) -0.002(3) 0.011(3) -0.006(3)
C29 0.039(4) 0.026(3) 0.030(3) -0.004(3) 0.005(3) -0.003(3)
C30 0.022(3) 0.012(3) 0.035(3) -0.002(2) 0.006(3) -0.001(2)
C31 0.062(3) 0.018(2) 0.050(3) 0.000(2) 0.025(2) -0.003(2)
C32 0.047(3) 0.009(2) 0.037(2) 0.002(2) 0.016(2) -0.002(2)
C33 0.045(3) 0.015(2) 0.041(2) -0.005(2) 0.017(2) -0.002(2)
C34 0.058(3) 0.018(2) 0.053(3) -0.010(2) 0.018(2) 0.000(2)
C35 0.069(3) 0.018(2) 0.060(3) -0.004(2) 0.025(3) -0.003(2)
C36 0.070(3) 0.020(2) 0.058(3) 0.000(2) 0.030(2) -0.010(2)
C37 0.036(3) 0.017(3) 0.024(3) -0.002(2) 0.008(3) -0.001(2)
C38 0.054(4) 0.015(3) 0.033(3) 0.000(3) 0.022(3) -0.003(3)
C39 0.050(4) 0.018(3) 0.034(3) 0.008(3) 0.023(3) 0.009(3)
C40 0.047(4) 0.026(3) 0.021(3) 0.000(3) 0.006(3) 0.010(3)
C41 0.029(3) 0.013(3) 0.026(3) -0.004(2) 0.007(3) -0.001(2)
C42 0.031(3) 0.009(3) 0.025(3) -0.001(2) 0.012(3) 0.003(2)
C43 0.022(3) 0.017(3) 0.024(3) 0.006(2) 0.007(2) -0.001(2)
C44 0.037(3) 0.006(3) 0.026(3) 0.003(2) 0.011(3) 0.001(2)
Fe1 0.0302(5) 0.0240(5) 0.0393(5) 0.0018(4) 0.0068(4) 0.0004(4)
Ni1 0.0248(4) 0.0136(4) 0.0242(4) -0.0019(3) 0.0042(3) -0.0004(3)
O1 0.038(3) 0.035(3) 0.061(3) 0.013(2) 0.017(2) 0.003(2)
P1 0.0268(8) 0.0131(7) 0.0225(7) -0.0032(6) 0.0044(6) -0.0008(6)
P2 0.0273(8) 0.0107(7) 0.0197(7) -0.0005(6) 0.0059(6) -0.0002(6)
S1 0.0324(9) 0.0261(8) 0.0437(9) -0.0112(7) -0.0018(7) -0.0004(7)
S2 0.0307(9) 0.0320(9) 0.0321(8) -0.0046(7) 0.0082(7) 0.0056(7)
B1 0.047(5) 0.052(5) 0.053(5) 0.008(5) 0.007(4) -0.002(4)
F1 0.069(4) 0.060(4) 0.355(12) -0.020(5) 0.044(6) 0.009(3)
F2 0.052(3) 0.105(4) 0.068(3) -0.011(3) 0.002(2) -0.019(3)
F3 0.121(5) 0.215(8) 0.055(3) -0.035(4) 0.013(3) -0.100(5)
F4 0.137(5) 0.097(4) 0.099(4) 0.041(4) 0.038(4) 0.003(4)

loop_
_atom_type_symbol
_atom_type_description
_atom_type_scat_dispersion_real
_atom_type_scat_dispersion_imag
_atom_type_scat_source
C C 0.0033 0.0016 'International Tables Vol C Tables 4.2.6.8 and 6.1.1.4'
H H 0.0000 0.0000 'International Tables Vol C Tables 4.2.6.8 and 6.1.1.4'
B B 0.0013 0.0007 'International Tables Vol C Tables 4.2.6.8 and 6.1.1.4'
F F 0.0171 0.0103 'International Tables Vol C Tables 4.2.6.8 and 6.1.1.4'
Fe Fe 0.3463 0.8444 'International Tables Vol C Tables 4.2.6.8 and 6.1.1.4'
Ni Ni 0.3393 1.1124 'International Tables Vol C Tables 4.2.6.8 and 6.1.1.4'
O O 0.0106 0.0060 'International Tables Vol C Tables 4.2.6.8 and 6.1.1.4'
P P 0.1023 0.0942 'International Tables Vol C Tables 4.2.6.8 and 6.1.1.4'
S S 0.1246 0.1234 'International Tables Vol C Tables 4.2.6.8 and 6.1.1.4'

loop_
_geom_angle_atom_site_label_1
_geom_angle_atom_site_label_2
_geom_angle_atom_site_label_3
_geom_angle
C3 C1 C2 114.6(6)
C1 C2 S2 116.6(5)
C1 C3 S1 116.9(5)
O1 C4 Fe1 165.5(5)
C43 C5 C7 120.4(5)
C44 C6 C8 120.3(5)
C8 C7 C5 119.3(5)
C6 C8 C7 120.5(6)
C13 C14 Fe1 134.0(5)
C15 C14 C13 127.2(7)
C15 C14 C18 108.5(6)
C15 C14 Fe1 69.2(4)
C18 C14 C13 123.5(7)
C18 C14 Fe1 70.7(4)
C9 C15 Fe1 126.5(5)
C14 C15 C9 126.6(8)
C14 C15 Fe1 71.9(4)
C16 C15 C9 126.2(8)
C16 C15 C14 107.1(6)
C16 C15 Fe1 70.0(4)
C10 C16 Fe1 127.9(5)
C15 C16 C10 125.3(9)
C15 C16 C17 108.1(6)
C15 C16 Fe1 70.8(4)
C17 C16 C10 126.5(9)
C17 C16 Fe1 69.5(4)
C11 C17 Fe1 126.8(5)
C16 C17 C11 126.8(8)
C16 C17 Fe1 70.4(4)
C18 C17 C11 124.9(8)
C18 C17 C16 108.0(7)
C18 C17 Fe1 73.2(4)
C12 C18 Fe1 128.7(5)
C14 C18 C12 126.0(7)
C14 C18 Fe1 70.6(4)
C17 C18 C12 125.7(7)
C17 C18 C14 108.3(6)
C17 C18 Fe1 68.6(4)
C24 C19 C20 120.7(6)
C19 C20 C21 119.3(5)
C19 C20 P1 120.2(5)
C21 C20 P1 120.2(4)
C22 C21 C20 119.3(6)
C23 C22 C21 120.7(6)
C22 C23 C24 120.6(6)
C19 C24 C23 119.3(7)
C26 C25 C30 120.2(6)
C27 C26 C25 120.1(6)
C26 C27 C28 120.3(5)
C29 C28 C27 119.2(6)
C30 C29 C28 121.3(5)
C25 C30 P1 121.7(4)
C29 C30 C25 118.9(5)
C29 C30 P1 119.0(4)
C36 C31 C32 120.1(6)
C31 C32 P2 121.1(4)
C33 C32 C31 118.8(5)
C33 C32 P2 119.8(4)
C32 C33 C34 120.8(5)
C35 C34 C33 118.3(6)
C36 C35 C34 121.4(6)
C35 C36 C31 120.6(6)
C38 C37 C42 119.2(5)
C39 C38 C37 120.8(5)
C38 C39 C40 120.5(5)
C39 C40 C41 119.3(6)
C42 C41 C40 120.5(5)
C37 C42 P2 118.0(4)
C41 C42 C37 119.6(5)
C41 C42 P2 122.3(4)
C5 C43 C44 119.4(5)
C5 C43 P1 123.6(4)
C44 C43 P1 117.0(4)
C6 C44 C43 120.0(5)
C6 C44 P2 124.1(4)
C43 C44 P2 115.7(4)
C4 Fe1 C14 151.0(3)
C4 Fe1 C15 119.0(3)
C4 Fe1 C16 86.6(3)
C4 Fe1 C17 90.0(3)
C4 Fe1 C18 125.2(3)
C4 Fe1 Ni1 64.3(2)
C4 Fe1 S1 95.5(2)
C4 Fe1 S2 95.5(2)
C14 Fe1 C18 38.7(3)
C14 Fe1 Ni1 144.56(19)
C14 Fe1 S1 104.2(2)
C14 Fe1 S2 107.7(2)
C15 Fe1 C14 38.9(3)
C15 Fe1 C18 65.5(3)
C15 Fe1 Ni1 145.74(19)
C15 Fe1 S1 95.6(2)
C15 Fe1 S2 145.4(2)
C16 Fe1 C14 64.9(3)
C16 Fe1 C15 39.2(3)
C16 Fe1 C18 65.0(3)
C16 Fe1 Ni1 147.3(2)
C16 Fe1 S1 122.8(3)
C16 Fe1 S2 153.8(3)
C17 Fe1 C14 65.0(3)
C17 Fe1 C15 66.6(3)
C17 Fe1 C16 40.1(3)
C17 Fe1 C18 38.3(3)
C17 Fe1 Ni1 145.1(2)
C17 Fe1 S1 161.7(2)
C17 Fe1 S2 113.7(2)
C18 Fe1 Ni1 144.06(19)
C18 Fe1 S1 139.3(2)
C18 Fe1 S2 93.14(19)
S1 Fe1 Ni1 51.25(4)
S2 Fe1 Ni1 51.08(4)
S2 Fe1 S1 83.15(6)
P1 Ni1 Fe1 125.17(5)
P1 Ni1 P2 89.20(6)
P1 Ni1 S1 92.84(6)
P1 Ni1 S2 178.83(6)
P2 Ni1 Fe1 123.32(5)
P2 Ni1 S1 177.19(6)
P2 Ni1 S2 90.98(6)
S1 Ni1 Fe1 53.87(5)
S2 Ni1 Fe1 53.85(5)
S2 Ni1 S1 86.94(6)
C20 P1 C30 106.6(2)
C20 P1 C43 105.7(2)
C20 P1 Ni1 114.74(18)
C30 P1 C43 102.3(2)
C30 P1 Ni1 117.54(18)
C43 P1 Ni1 108.75(18)
C32 P2 C42 106.8(2)
C32 P2 C44 106.1(3)
C32 P2 Ni1 115.6(2)
C42 P2 C44 103.7(2)
C42 P2 Ni1 114.61(18)
C44 P2 Ni1 109.06(18)
C3 S1 Fe1 111.0(3)
C3 S1 Ni1 106.8(2)
Ni1 S1 Fe1 74.88(5)
C2 S2 Fe1 110.6(3)
C2 S2 Ni1 106.9(2)
Ni1 S2 Fe1 75.06(5)
F1 B1 F2 108.4(7)
F3 B1 F1 110.0(8)
F3 B1 F2 109.9(7)
F3 B1 F4 108.0(8)
F4 B1 F1 106.8(8)
F4 B1 F2 113.6(7)

loop_
_geom_bond_atom_site_label_1
_geom_bond_atom_site_label_2
_geom_bond_distance
C1 C2 1.544(10)
C1 C3 1.511(10)
C2 S2 1.808(7)
C3 S1 1.810(7)
C4 Fe1 1.756(7)
C4 O1 1.164(7)
C5 C7 1.397(8)
C5 C43 1.395(7)
C6 C8 1.392(8)
C6 C44 1.378(8)
C7 C8 1.394(8)
C9 C15 1.518(11)
C10 C16 1.522(10)
C11 C17 1.535(10)
C12 C18 1.514(10)
C13 C14 1.523(10)
C14 C15 1.406(10)
C14 C18 1.410(9)
C14 Fe1 2.129(6)
C15 C16 1.403(10)
C15 Fe1 2.093(6)
C16 C17 1.423(10)
C16 Fe1 2.083(7)
C17 C18 1.378(10)
C17 Fe1 2.072(7)
C18 Fe1 2.130(6)
C19 C20 1.379(8)
C19 C24 1.372(8)
C20 C21 1.399(8)
C20 P1 1.820(6)
C21 C22 1.388(8)
C22 C23 1.344(9)
C23 C24 1.397(10)
C25 C26 1.384(8)
C25 C30 1.396(7)
C26 C27 1.381(9)
C27 C28 1.387(9)
C28 C29 1.385(8)
C29 C30 1.380(7)
C30 P1 1.820(5)
C31 C32 1.390(8)
C31 C36 1.389(8)
C32 C33 1.380(8)
C32 P2 1.808(5)
C33 C34 1.422(8)
C34 C35 1.370(9)
C35 C36 1.356(9)
C37 C38 1.376(7)
C37 C42 1.408(7)
C38 C39 1.367(8)
C39 C40 1.386(8)
C40 C41 1.387(7)
C41 C42 1.376(7)
C42 P2 1.814(5)
C43 C44 1.408(7)
C43 P1 1.821(5)
C44 P2 1.825(6)
Fe1 Ni1 2.7486(11)
Fe1 S1 2.2996(17)
Fe1 S2 2.2971(17)
Ni1 P1 2.1527(15)
Ni1 P2 2.1610(16)
Ni1 S1 2.2205(17)
Ni1 S2 2.2133(16)
B1 F1 1.353(10)
B1 F2 1.362(9)
B1 F3 1.323(10)
B1 F4 1.349(10)

loop_
_platon_squeeze_void_nr
_platon_squeeze_void_average_x
_platon_squeeze_void_average_y
_platon_squeeze_void_average_z
_platon_squeeze_void_volume
_platon_squeeze_void_count_electrons
_platon_squeeze_void_content
1 0.000 -0.013 0.000 589 124 ' '
2 0.000 -0.013 0.500 589 124 ' '
